data_9013572
loop_
_publ_author_name
'Kyono, A.'

_publ_section_title
;Molecular conformation and anion configuration variations for As4S4 and
 As4Se4 in an anion-substituted solid solution Locality: synthetic Note:
 S1Se1-4
;
_journal_name_full 'American Mineralogist'
_journal_page_first 451
_journal_page_last 460
_journal_paper_doi 10.2138/am.2009.3075
_journal_volume 94
_journal_year 2009
_chemical_formula_sum 'As S0.607 Se0.392'
_chemical_name_mineral Realgar
_space_group_IT_number 14
_symmetry_space_group_name_Hall '-P 2yn'
_symmetry_space_group_name_H-M 'P 1 21/n 1'
_cell_angle_alpha 90
_cell_angle_beta 106.4895
_cell_angle_gamma 90
_cell_length_a 9.4602
_cell_length_b 13.6374
_cell_length_c 6.6556
_cell_volume 823.341
_exptl_crystal_density_diffrn 4.046
_cod_original_formula_sum 'As (S.607 Se.392)'
_cod_database_code 9013572

loop_
_symmetry_equiv_pos_as_xyz
x,y,z
1/2+x,1/2-y,1/2+z
1/2-x,1/2+y,1/2-z
-x,-y,-z

loop_
_atom_site_aniso_label
_atom_site_aniso_U_11
_atom_site_aniso_U_22
_atom_site_aniso_U_33
_atom_site_aniso_U_12
_atom_site_aniso_U_13
_atom_site_aniso_U_23
As1 0.02290 0.01990 0.02460 -0.00340 0.00170 -0.00360
As2 0.01660 0.02290 0.02880 -0.00010 0.00610 0.00100
As3 0.02030 0.02720 0.01900 -0.00090 0.00320 -0.00370
As4 0.01910 0.02450 0.02700 0.00530 0.00030 0.00250
SX1 0.02890 0.02450 0.02680 0.00200 0.00740 -0.00030
SeX1 0.02890 0.02450 0.02680 0.00200 0.00740 -0.00030
SX2 0.02210 0.02510 0.02560 -0.00160 0.00670 0.00250
SeX2 0.02210 0.02510 0.02560 -0.00160 0.00670 0.00250
SX3 0.02640 0.02270 0.02990 0.00100 0.00540 0.00600
SeX3 0.02640 0.02270 0.02990 0.00100 0.00540 0.00600
SX4 0.02530 0.03130 0.02820 0.00400 0.00920 -0.00440
SeX4 0.02530 0.03130 0.02820 0.00400 0.00920 -0.00440

loop_
_atom_site_label
_atom_site_fract_x
_atom_site_fract_y
_atom_site_fract_z
_atom_site_occupancy
_atom_site_U_iso_or_equiv
_atom_site_type_symbol
_atom_site_attached_hydrogens
As1 0.11901 -0.02014 0.76064 1.00000 0.02340 As 0
As2 0.42431 0.13999 0.85919 1.00000 0.02280 As 0
As3 0.32226 0.12879 0.17684 1.00000 0.02270 As 0
As4 0.04005 0.16074 0.70973 1.00000 0.02480 As 0
SX1 0.34387 -0.00855 0.69768 0.56400 0.02690 S 0
SeX1 0.34387 -0.00855 0.69768 0.43600 0.02690 Se 0
SX2 0.21419 -0.02459 0.11879 0.53700 0.02430 S 0
SeX2 0.21419 -0.02459 0.11879 0.46300 0.02430 Se 0
SX3 0.24046 0.22839 0.63985 0.72800 0.02690 S 0
SeX3 0.24046 0.22839 0.63985 0.27200 0.02690 Se 0
SX4 0.10821 0.21374 0.05413 0.60100 0.02800 S 0
SeX4 0.10821 0.21374 0.05413 0.39900 0.02800 Se 0

loop_
_cod_changelog_entry_id
_cod_changelog_entry_author
_cod_changelog_entry_date
_cod_changelog_entry_text
1
;cod-tools version 3.8.0
Id: cif_guess_AMCSD_atom_types 9581 2023-05-17 12:35:41Z saulius
;
2023-05-23T09:24:48+03:00
;Derived atom types and hydrogen counts
from atom names that follow the AMCSD naming convention
(Wat == water, O-H == hydroxyl).
;

_cell_formula_units_Z 16
